data_7153707
loop_
_publ_author_name
'Gopi, Elumalai'
'Namboothiri, Irishi N. N.'

_publ_section_title
;
 Synthesis of \a-tribromomethylamines via Mg-mediated addition of
 bromoform to imines.
;
_journal_issue 17
_journal_name_full 'Organic &amp; biomolecular chemistry'
_journal_page_first 2769
_journal_page_last 2777
_journal_paper_doi 10.1039/c4ob00259h
_journal_volume 12
_journal_year 2014
_chemical_formula_moiety 'C18 H18 Br3 N O3 S'
_chemical_formula_sum 'C18 H18 Br3 N O3 S'
_chemical_formula_weight 568.12
_chemical_name_systematic
; 
 ? 
;
_space_group_IT_number 14
_symmetry_cell_setting monoclinic
_symmetry_space_group_name_Hall '-P 2yn'
_symmetry_space_group_name_H-M 'P 1 21/n 1'
_atom_sites_solution_hydrogens geom
_atom_sites_solution_primary direct
_atom_sites_solution_secondary difmap
_audit_creation_method SHELXL-97
_cell_angle_alpha 90.00
_cell_angle_beta 98.985(4)
_cell_angle_gamma 90.00
_cell_formula_units_Z 4
_cell_length_a 10.212(3)
_cell_length_b 11.258(3)
_cell_length_c 17.747(4)
_cell_measurement_reflns_used 3180
_cell_measurement_temperature 100(2)
_cell_measurement_theta_max 25.3
_cell_measurement_theta_min 3.1
_cell_volume 2015.3(9)
_computing_cell_refinement
; 
CrystalClear-SM Expert 2.1 b24 (Rigaku, 2012) 
;
_computing_data_collection
; 
CrystalClear-SM Expert 2.1 b24 (Rigaku, 2012) 
;
_computing_data_reduction
; 
CrystalClear-SM Expert 2.1 b24 (Rigaku, 2012) 
;
_computing_molecular_graphics 'SHELXTL (Sheldrick, 2008)'
_computing_publication_material 'SHELXTL (Sheldrick, 2008)'
_computing_structure_refinement 'SHELXL-97 (Sheldrick, 2008)'
_computing_structure_solution 'SHELXS-97 (Sheldrick, 2008)'
_diffrn_ambient_temperature 100(2)
_diffrn_detector_area_resol_mean 28.5714
_diffrn_measured_fraction_theta_full 0.995
_diffrn_measured_fraction_theta_max 0.995
_diffrn_measurement_device_type
; 
Rigaku CrystalClear-SM Expert 2.1 b24 
;
_diffrn_measurement_method 'profile data from \w-scans'
_diffrn_radiation_monochromator Confocal
_diffrn_radiation_source MicroMax003_Mo
_diffrn_radiation_type MoK\a
_diffrn_radiation_wavelength 0.71073
_diffrn_reflns_av_R_equivalents 0.0658
_diffrn_reflns_av_sigmaI/netI 0.0591
_diffrn_reflns_limit_h_max 8
_diffrn_reflns_limit_h_min -12
_diffrn_reflns_limit_k_max 13
_diffrn_reflns_limit_k_min -13
_diffrn_reflns_limit_l_max 21
_diffrn_reflns_limit_l_min -16
_diffrn_reflns_number 15300
_diffrn_reflns_theta_full 25.34
_diffrn_reflns_theta_max 25.34
_diffrn_reflns_theta_min 3.07
_exptl_absorpt_coefficient_mu 6.127
_exptl_absorpt_correction_T_max 0.522
_exptl_absorpt_correction_T_min 0.277
_exptl_absorpt_correction_type numerical
_exptl_absorpt_process_details
; 
Rigaku CrystalClear-SM Expert 2.1 b24 
;
_exptl_crystal_colour Colorless
_exptl_crystal_density_diffrn 1.872
_exptl_crystal_density_method 'not measured'
_exptl_crystal_description Prism
_exptl_crystal_F_000 1112
_exptl_crystal_size_max 0.20
_exptl_crystal_size_mid 0.18
_exptl_crystal_size_min 0.17
_refine_diff_density_max 0.711
_refine_diff_density_min -0.542
_refine_diff_density_rms 0.113
_refine_ls_extinction_method none
_refine_ls_goodness_of_fit_ref 0.972
_refine_ls_hydrogen_treatment mixed
_refine_ls_matrix_type full
_refine_ls_number_parameters 241
_refine_ls_number_reflns 3677
_refine_ls_number_restraints 0
_refine_ls_restrained_S_all 0.972
_refine_ls_R_factor_all 0.0351
_refine_ls_R_factor_gt 0.0286
_refine_ls_shift/su_max 0.002
_refine_ls_shift/su_mean 0.000
_refine_ls_structure_factor_coef Fsqd
_refine_ls_weighting_details 'calc w=1/[\s^2^(Fo^2^)+(0.0198P)^2^+0.0000P] where P=(Fo^2^+2Fc^2^)/3'
_refine_ls_weighting_scheme calc
_refine_ls_wR_factor_gt 0.0584
_refine_ls_wR_factor_ref 0.0600
_reflns_number_gt 2982
_reflns_number_total 3677
_reflns_threshold_expression >2sigma(I)
_cod_data_source_file c4ob00259h3.cif
_cod_data_source_block shelxl
_cod_depositor_comments
;
The following automatic conversions were performed:

'_symmetry_cell_setting' value 'Monoclinic' changed to 'monoclinic'
according to
/usr/data/users/saulius/crontab/automatic-downloads/rss-feeds/RSC/lib/dictionaries/cif_core.dic
dictionary named 'cif_core.dic' version 2.4.2 from
2011-04-26.

'_exptl_absorpt_correction_type' value 'Numerical'
changed to 'numerical' according to
/usr/data/users/saulius/crontab/automatic-downloads/rss-feeds/RSC/lib/dictionaries/cif_core.dic
dictionary named 'cif_core.dic' version 2.4.2 from 2011-04-26.

Automatic conversion script
Id: cif_fix_values 2281 2013-09-26 08:29:07Z andrius 
;
_cod_original_sg_symbol_H-M 'P 21/n'
_cod_database_code 7153707

loop_
_symmetry_equiv_pos_as_xyz
'x, y, z'
'-x+1/2, y+1/2, -z+1/2'
'-x, -y, -z'
'x-1/2, -y-1/2, z-1/2'

loop_
_atom_site_label
_atom_site_type_symbol
_atom_site_fract_x
_atom_site_fract_y
_atom_site_fract_z
_atom_site_U_iso_or_equiv
_atom_site_adp_type
_atom_site_occupancy
_atom_site_symmetry_multiplicity
_atom_site_calc_flag
_atom_site_refinement_flags
Br1 Br 1.21536(3) 0.26182(2) 0.66288(2) 0.02157(10) Uani 1 1 d .
Br2 Br 1.21466(3) 0.15643(2) 0.49759(2) 0.02162(10) Uani 1 1 d .
Br3 Br 1.11929(3) -0.00156(2) 0.62410(2) 0.02024(10) Uani 1 1 d .
S1 S 0.84471(8) 0.36223(6) 0.46677(5) 0.01408(18) Uani 1 1 d .
O1 O 0.8884(2) 0.46292(15) 0.42694(13) 0.0169(5) Uani 1 1 d .
O2 O 0.7874(2) 0.26201(15) 0.42399(13) 0.0166(5) Uani 1 1 d .
O3 O 0.6122(2) -0.02648(17) 0.65290(15) 0.0255(6) Uani 1 1 d .
N1 N 0.9775(3) 0.3152(2) 0.52170(17) 0.0156(6) Uani 1 1 d .
H1 H 1.020(3) 0.366(2) 0.544(2) 0.014(9) Uiso 1 1 d .
C1 C 1.1202(3) 0.1589(2) 0.5846(2) 0.0164(7) Uani 1 1 d .
C2 C 0.9760(3) 0.2009(2) 0.56099(19) 0.0143(7) Uani 1 1 d .
H2A H 0.9304 0.1421 0.5235 0.017 Uiso 1 1 calc R
C3 C 0.9000(3) 0.2072(2) 0.62670(19) 0.0154(7) Uani 1 1 d .
H3A H 0.9321 0.2582 0.6681 0.019 Uiso 1 1 calc R
C4 C 0.7905(3) 0.1455(2) 0.6303(2) 0.0170(7) Uani 1 1 d .
H4A H 0.7671 0.0859 0.5927 0.020 Uiso 1 1 calc R
C5 C 0.7022(3) 0.1617(2) 0.68752(19) 0.0167(7) Uani 1 1 d .
C6 C 0.7023(3) 0.2644(2) 0.7301(2) 0.0190(8) Uani 1 1 d .
H6A H 0.7644 0.3251 0.7241 0.023 Uiso 1 1 calc R
C7 C 0.6153(3) 0.2815(3) 0.7811(2) 0.0242(8) Uani 1 1 d .
H7A H 0.6184 0.3526 0.8101 0.029 Uiso 1 1 calc R
C8 C 0.5233(3) 0.1943(3) 0.7898(2) 0.0283(9) Uani 1 1 d .
H8A H 0.4625 0.2060 0.8245 0.034 Uiso 1 1 calc R
C9 C 0.5194(3) 0.0904(3) 0.7483(2) 0.0259(8) Uani 1 1 d .
H9A H 0.4567 0.0305 0.7548 0.031 Uiso 1 1 calc R
C10 C 0.6073(3) 0.0736(2) 0.6969(2) 0.0205(8) Uani 1 1 d .
C11 C 0.5035(3) -0.1082(3) 0.6480(2) 0.0332(9) Uani 1 1 d .
H11A H 0.5148 -0.1711 0.6114 0.050 Uiso 1 1 calc R
H11B H 0.4202 -0.0659 0.6310 0.050 Uiso 1 1 calc R
H11C H 0.5011 -0.1434 0.6983 0.050 Uiso 1 1 calc R
C12 C 0.7309(3) 0.4144(2) 0.52486(18) 0.0130(7) Uani 1 1 d .
C13 C 0.6147(3) 0.3526(2) 0.52764(19) 0.0151(7) Uani 1 1 d .
H13A H 0.5944 0.2831 0.4978 0.018 Uiso 1 1 calc R
C14 C 0.5279(3) 0.3937(2) 0.57478(18) 0.0155(7) Uani 1 1 d .
H14A H 0.4480 0.3515 0.5770 0.019 Uiso 1 1 calc R
C15 C 0.5558(3) 0.4953(2) 0.61882(19) 0.0152(7) Uani 1 1 d .
C16 C 0.6740(3) 0.5560(2) 0.61383(19) 0.0165(7) Uani 1 1 d .
H16A H 0.6945 0.6260 0.6432 0.020 Uiso 1 1 calc R
C17 C 0.7612(3) 0.5166(2) 0.56727(19) 0.0163(7) Uani 1 1 d .
H17A H 0.8407 0.5590 0.5644 0.020 Uiso 1 1 calc R
C18 C 0.4647(3) 0.5389(3) 0.6713(2) 0.0213(8) Uani 1 1 d .
H18A H 0.5121 0.5405 0.7237 0.032 Uiso 1 1 calc R
H18B H 0.3882 0.4856 0.6683 0.032 Uiso 1 1 calc R
H18C H 0.4341 0.6192 0.6561 0.032 Uiso 1 1 calc R

loop_
_atom_site_aniso_label
_atom_site_aniso_U_11
_atom_site_aniso_U_22
_atom_site_aniso_U_33
_atom_site_aniso_U_23
_atom_site_aniso_U_13
_atom_site_aniso_U_12
Br1 0.02108(18) 0.02259(16) 0.0207(2) -0.00221(14) 0.00218(15) -0.00193(12)
Br2 0.02179(19) 0.02565(16) 0.0210(2) 0.00171(14) 0.01458(16) 0.00286(12)
Br3 0.02404(18) 0.01613(14) 0.0221(2) 0.00391(14) 0.00855(15) 0.00223(12)
S1 0.0172(4) 0.0155(3) 0.0110(5) -0.0008(3) 0.0067(3) 0.0004(3)
O1 0.0217(12) 0.0173(9) 0.0136(14) 0.0038(10) 0.0084(10) -0.0009(8)
O2 0.0200(12) 0.0164(9) 0.0147(14) -0.0028(9) 0.0066(10) 0.0002(8)
O3 0.0239(13) 0.0242(10) 0.0310(17) -0.0002(11) 0.0122(12) -0.0061(9)
N1 0.0199(15) 0.0144(12) 0.0141(18) -0.0004(12) 0.0073(13) -0.0019(11)
C1 0.0208(17) 0.0152(13) 0.014(2) 0.0003(14) 0.0065(15) 0.0020(12)
C2 0.0185(17) 0.0131(13) 0.013(2) 0.0018(13) 0.0074(14) -0.0027(12)
C3 0.0204(17) 0.0169(13) 0.010(2) -0.0014(13) 0.0068(14) -0.0004(12)
C4 0.0218(18) 0.0152(13) 0.016(2) 0.0009(14) 0.0080(15) 0.0020(12)
C5 0.0176(17) 0.0243(15) 0.010(2) 0.0072(14) 0.0073(14) 0.0037(12)
C6 0.0210(17) 0.0231(15) 0.014(2) 0.0034(15) 0.0066(15) 0.0028(13)
C7 0.0289(19) 0.0335(16) 0.011(2) 0.0057(16) 0.0068(16) 0.0119(15)
C8 0.0208(19) 0.0439(19) 0.024(3) 0.0104(18) 0.0141(17) 0.0118(15)
C9 0.0174(17) 0.0377(18) 0.025(2) 0.0146(17) 0.0107(16) 0.0000(14)
C10 0.0201(17) 0.0248(15) 0.017(2) 0.0078(15) 0.0048(15) 0.0022(13)
C11 0.0259(19) 0.0361(17) 0.038(3) 0.0032(18) 0.0071(19) -0.0136(15)
C12 0.0161(15) 0.0155(13) 0.0085(19) 0.0015(13) 0.0056(13) 0.0030(12)
C13 0.0189(17) 0.0141(13) 0.012(2) 0.0013(13) 0.0025(14) -0.0008(11)
C14 0.0136(16) 0.0223(14) 0.012(2) 0.0039(14) 0.0063(14) -0.0010(12)
C15 0.0195(16) 0.0188(14) 0.008(2) 0.0044(13) 0.0055(14) 0.0039(12)
C16 0.0193(17) 0.0164(14) 0.015(2) -0.0027(14) 0.0070(15) 0.0004(12)
C17 0.0161(16) 0.0195(14) 0.014(2) 0.0019(14) 0.0047(14) -0.0010(12)
C18 0.0220(18) 0.0274(15) 0.017(2) 0.0029(15) 0.0094(16) 0.0011(13)

loop_
_atom_type_symbol
_atom_type_description
_atom_type_scat_dispersion_real
_atom_type_scat_dispersion_imag
_atom_type_scat_source
C C 0.0033 0.0016 'International Tables Vol C Tables 4.2.6.8 and 6.1.1.4'
H H 0.0000 0.0000 'International Tables Vol C Tables 4.2.6.8 and 6.1.1.4'
N N 0.0061 0.0033 'International Tables Vol C Tables 4.2.6.8 and 6.1.1.4'
O O 0.0106 0.0060 'International Tables Vol C Tables 4.2.6.8 and 6.1.1.4'
S S 0.1246 0.1234 'International Tables Vol C Tables 4.2.6.8 and 6.1.1.4'
Br Br -0.2901 2.4595 'International Tables Vol C Tables 4.2.6.8 and 6.1.1.4'

loop_
_geom_angle_atom_site_label_1
_geom_angle_atom_site_label_2
_geom_angle_atom_site_label_3
_geom_angle
O2 S1 O1 119.40(13)
O2 S1 N1 107.11(13)
O1 S1 N1 104.84(13)
O2 S1 C12 108.58(13)
O1 S1 C12 107.82(12)
N1 S1 C12 108.67(15)
C10 O3 C11 117.6(2)
C2 N1 S1 120.0(2)
C2 N1 H1 117(2)
S1 N1 H1 114(2)
C2 C1 Br3 109.03(19)
C2 C1 Br2 111.1(2)
Br3 C1 Br2 107.74(13)
C2 C1 Br1 111.15(19)
Br3 C1 Br1 109.06(17)
Br2 C1 Br1 108.70(14)
N1 C2 C3 112.0(2)
N1 C2 C1 108.5(2)
C3 C2 C1 113.0(3)
N1 C2 H2A 107.7
C3 C2 H2A 107.7
C1 C2 H2A 107.7
C4 C3 C2 123.7(3)
C4 C3 H3A 118.2
C2 C3 H3A 118.2
C3 C4 C5 125.5(3)
C3 C4 H4A 117.3
C5 C4 H4A 117.3
C6 C5 C10 117.6(3)
C6 C5 C4 122.2(3)
C10 C5 C4 120.0(3)
C7 C6 C5 122.1(3)
C7 C6 H6A 119.0
C5 C6 H6A 119.0
C6 C7 C8 119.6(3)
C6 C7 H7A 120.2
C8 C7 H7A 120.2
C9 C8 C7 120.3(3)
C9 C8 H8A 119.8
C7 C8 H8A 119.8
C8 C9 C10 119.9(3)
C8 C9 H9A 120.0
C10 C9 H9A 120.0
O3 C10 C9 124.6(3)
O3 C10 C5 114.9(3)
C9 C10 C5 120.5(3)
O3 C11 H11A 109.5
O3 C11 H11B 109.5
H11A C11 H11B 109.5
O3 C11 H11C 109.5
H11A C11 H11C 109.5
H11B C11 H11C 109.5
C13 C12 C17 121.3(3)
C13 C12 S1 119.9(2)
C17 C12 S1 118.8(2)
C12 C13 C14 119.0(3)
C12 C13 H13A 120.5
C14 C13 H13A 120.5
C13 C14 C15 121.3(3)
C13 C14 H14A 119.4
C15 C14 H14A 119.4
C14 C15 C16 117.9(3)
C14 C15 C18 121.8(3)
C16 C15 C18 120.3(3)
C17 C16 C15 121.6(3)
C17 C16 H16A 119.2
C15 C16 H16A 119.2
C16 C17 C12 118.9(3)
C16 C17 H17A 120.6
C12 C17 H17A 120.6
C15 C18 H18A 109.5
C15 C18 H18B 109.5
H18A C18 H18B 109.5
C15 C18 H18C 109.5
H18A C18 H18C 109.5
H18B C18 H18C 109.5

loop_
_geom_bond_atom_site_label_1
_geom_bond_atom_site_label_2
_geom_bond_distance
Br1 C1 1.948(3)
Br2 C1 1.945(3)
Br3 C1 1.938(3)
S1 O2 1.433(2)
S1 O1 1.443(2)
S1 N1 1.630(3)
S1 C12 1.770(3)
O3 C10 1.376(4)
O3 C11 1.434(3)
N1 C2 1.465(4)
N1 H1 0.78(3)
C1 C2 1.541(4)
C2 C3 1.500(4)
C2 H2A 1.0000
C3 C4 1.326(4)
C3 H3A 0.9500
C4 C5 1.471(4)
C4 H4A 0.9500
C5 C6 1.382(4)
C5 C10 1.414(4)
C6 C7 1.376(4)
C6 H6A 0.9500
C7 C8 1.384(4)
C7 H7A 0.9500
C8 C9 1.379(5)
C8 H8A 0.9500
C9 C10 1.388(4)
C9 H9A 0.9500
C11 H11A 0.9800
C11 H11B 0.9800
C11 H11C 0.9800
C12 C13 1.383(4)
C12 C17 1.384(4)
C13 C14 1.389(4)
C13 H13A 0.9500
C14 C15 1.389(4)
C14 H14A 0.9500
C15 C16 1.402(4)
C15 C18 1.498(4)
C16 C17 1.379(4)
C16 H16A 0.9500
C17 H17A 0.9500
C18 H18A 0.9800
C18 H18B 0.9800
C18 H18C 0.9800

loop_
_geom_hbond_atom_site_label_D
_geom_hbond_atom_site_label_H
_geom_hbond_atom_site_label_A
_geom_hbond_distance_DH
_geom_hbond_distance_HA
_geom_hbond_distance_DA
_geom_hbond_angle_DHA
_geom_hbond_site_symmetry_A
N1 H1 O1 0.78(3) 2.17(3) 2.925(3) 162(3) 3_766

loop_
_geom_torsion_atom_site_label_1
_geom_torsion_atom_site_label_2
_geom_torsion_atom_site_label_3
_geom_torsion_atom_site_label_4
_geom_torsion
O2 S1 N1 C2 -41.4(3)
O1 S1 N1 C2 -169.2(2)
C12 S1 N1 C2 75.7(2)
S1 N1 C2 C3 -74.1(3)
S1 N1 C2 C1 160.5(2)
Br3 C1 C2 N1 -172.3(2)
Br2 C1 C2 N1 -53.7(3)
Br1 C1 C2 N1 67.4(3)
Br3 C1 C2 C3 62.9(3)
Br2 C1 C2 C3 -178.56(17)
Br1 C1 C2 C3 -57.4(3)
N1 C2 C3 C4 116.7(3)
C1 C2 C3 C4 -120.3(3)
C2 C3 C4 C5 -170.4(3)
C3 C4 C5 C6 19.3(5)
C3 C4 C5 C10 -164.9(3)
C10 C5 C6 C7 0.9(5)
C4 C5 C6 C7 176.9(3)
C5 C6 C7 C8 -0.8(5)
C6 C7 C8 C9 0.6(5)
C7 C8 C9 C10 -0.6(5)
C11 O3 C10 C9 13.1(5)
C11 O3 C10 C5 -167.8(3)
C8 C9 C10 O3 179.8(3)
C8 C9 C10 C5 0.8(5)
C6 C5 C10 O3 179.9(3)
C4 C5 C10 O3 3.9(4)
C6 C5 C10 C9 -1.0(5)
C4 C5 C10 C9 -177.0(3)
O2 S1 C12 C13 5.2(3)
O1 S1 C12 C13 135.9(3)
N1 S1 C12 C13 -111.0(3)
O2 S1 C12 C17 -175.3(2)
O1 S1 C12 C17 -44.6(3)
N1 S1 C12 C17 68.5(3)
C17 C12 C13 C14 -0.8(5)
S1 C12 C13 C14 178.7(2)
C12 C13 C14 C15 0.1(5)
C13 C14 C15 C16 0.5(5)
C13 C14 C15 C18 -178.5(3)
C14 C15 C16 C17 -0.4(5)
C18 C15 C16 C17 178.6(3)
C15 C16 C17 C12 -0.3(5)
C13 C12 C17 C16 0.9(5)
S1 C12 C17 C16 -178.6(2)
